data_7240246
loop_
_publ_author_name
'El-Harairy, Ahmed'
'Shaheen, Mennatallah'
'Li, Jun'
'Wu, Yuzhou'
'Li, Minghao'
'Gu, Yanlong'

_publ_section_title
;
 Synthesis of \a-indolylacrylates as potential anticancer agents using a
 Br\/onsted acid ionic liquid catalyst and the butyl acetate solvent
;
_journal_issue 23
_journal_name_full 'RSC Advances'
_journal_page_first 13507
_journal_page_last 13516
_journal_paper_doi 10.1039/D0RA00990C
_journal_volume 10
_journal_year 2020
_chemical_absolute_configuration unk
_chemical_formula_moiety 'C28 H30 N2 O4'
_chemical_formula_sum 'C28 H30 N2 O4'
_chemical_formula_weight 458.54
_space_group_crystal_system monoclinic
_space_group_IT_number 4
_space_group_name_Hall 'P 2yb'
_space_group_name_H-M_alt 'P 1 21 1'
_atom_sites_solution_hydrogens geom
_atom_sites_solution_primary dual
_audit_creation_date 2019-04-04
_audit_creation_method
;
Olex2 1.2
(compiled 2018.05.29 svn.r3508 for OlexSys, GUI svn.r5506)
;
_audit_update_record
;
2020-01-29 deposited with the CCDC.	2020-03-16 downloaded from the CCDC.
;
_cell_angle_alpha 90
_cell_angle_beta 103.819(13)
_cell_angle_gamma 90
_cell_formula_units_Z 2
_cell_length_a 16.179(2)
_cell_length_b 8.8178(15)
_cell_length_c 17.233(2)
_cell_measurement_reflns_used 4180
_cell_measurement_temperature 100.01(10)
_cell_measurement_theta_max 27.8020
_cell_measurement_theta_min 2.3360
_cell_volume 2387.4(6)
_computing_cell_refinement 'CrysAlisPro 1.171.38.43f (Rigaku OD, 2015)'
_computing_data_collection 'CrysAlisPro 1.171.38.43f (Rigaku OD, 2015)'
_computing_data_reduction 'CrysAlisPro 1.171.38.43f (Rigaku OD, 2015)'
_computing_molecular_graphics 'Olex2 (Dolomanov et al., 2009)'
_computing_publication_material 'Olex2 (Dolomanov et al., 2009)'
_computing_structure_refinement 'ShelXL (Sheldrick, 2015)'
_computing_structure_solution 'ShelXT (Sheldrick, 2015)'
_diffrn_ambient_environment N~2~
_diffrn_ambient_temperature 100.01(10)
_diffrn_detector 'CCD plate'
_diffrn_detector_area_resol_mean 5.2684
_diffrn_detector_type AtlasS2
_diffrn_measured_fraction_theta_full 0.999
_diffrn_measured_fraction_theta_max 0.999
_diffrn_measurement_details
;
List of Runs (angles in degrees, time in seconds):

  # Type    Start    End  Width  t~exp~   \w     \q     \k     \f   Frames
#--------------------------------------------------------------------------
  1  \w    -15.00  14.00   1.00    7.50    --  -11.74 -99.00 -30.00   29
  2  \w    -76.00  15.00   1.00    7.50    --  -11.74 -57.00  30.00   91
  3  \w    -35.00  61.00   1.00    7.50    --  -11.74  57.00-180.00   96
;
_diffrn_measurement_device 'four-circle diffractometer'
_diffrn_measurement_device_type 'SuperNova, Dual, Cu at zero, AtlasS2'
_diffrn_measurement_method '\w scans'
_diffrn_orient_matrix_type 'CrysAlisPro convention (1999,Acta A55,543-557)'
_diffrn_orient_matrix_UB_11 -0.0448659000
_diffrn_orient_matrix_UB_12 -0.0024627000
_diffrn_orient_matrix_UB_13 -0.0144229000
_diffrn_orient_matrix_UB_21 0.0013942000
_diffrn_orient_matrix_UB_22 -0.0803780000
_diffrn_orient_matrix_UB_23 0.0010856000
_diffrn_orient_matrix_UB_31 -0.0048222000
_diffrn_orient_matrix_UB_32 0.0014016000
_diffrn_orient_matrix_UB_33 0.0398478000
_diffrn_radiation_monochromator mirror
_diffrn_radiation_probe x-ray
_diffrn_radiation_type MoK\a
_diffrn_radiation_wavelength 0.71073
_diffrn_reflns_av_R_equivalents 0.0473
_diffrn_reflns_av_unetI/netI 0.0860
_diffrn_reflns_Laue_measured_fraction_full 0.999
_diffrn_reflns_Laue_measured_fraction_max 0.999
_diffrn_reflns_limit_h_max 19
_diffrn_reflns_limit_h_min -15
_diffrn_reflns_limit_k_max 10
_diffrn_reflns_limit_k_min -8
_diffrn_reflns_limit_l_max 20
_diffrn_reflns_limit_l_min -20
_diffrn_reflns_number 11382
_diffrn_reflns_point_group_measured_fraction_full 0.862
_diffrn_reflns_point_group_measured_fraction_max 0.862
_diffrn_reflns_theta_full 24.990
_diffrn_reflns_theta_max 24.990
_diffrn_reflns_theta_min 2.434
_diffrn_source 'micro-focus sealed X-ray tube'
_diffrn_source_type 'SuperNova (Mo) X-ray Source'
_exptl_absorpt_coefficient_mu 0.043
_exptl_absorpt_correction_T_max 1.00000
_exptl_absorpt_correction_T_min 0.47741
_exptl_absorpt_correction_type multi-scan
_exptl_absorpt_process_details
;
CrysAlisPro 1.171.38.43f (Rigaku Oxford Diffraction, 2015)
Empirical absorption correction using spherical harmonics,
 implemented in SCALE3 ABSPACK scaling algorithm.
;
_exptl_crystal_colour bronze
_exptl_crystal_density_diffrn 0.638
_exptl_crystal_description block
_exptl_crystal_F_000 488
_exptl_crystal_size_max 0.13
_exptl_crystal_size_mid 0.12
_exptl_crystal_size_min 0.11
_refine_diff_density_max 0.513
_refine_diff_density_min -0.465
_refine_diff_density_rms 0.054
_refine_ls_abs_structure_details
;
 Flack x determined using 1817 quotients [(I+)-(I-)]/[(I+)+(I-)]
 (Parsons, Flack and Wagner, Acta Cryst. B69 (2013) 249-259).
;
_refine_ls_abs_structure_Flack -0.2(9)
_refine_ls_extinction_method none
_refine_ls_goodness_of_fit_ref 1.070
_refine_ls_hydrogen_treatment constr
_refine_ls_matrix_type full
_refine_ls_number_parameters 174
_refine_ls_number_reflns 7256
_refine_ls_number_restraints 109
_refine_ls_restrained_S_all 1.309
_refine_ls_R_factor_all 0.0787
_refine_ls_R_factor_gt 0.0732
_refine_ls_shift/su_max 0.009
_refine_ls_shift/su_mean 0.001
_refine_ls_structure_factor_coef Fsqd
_refine_ls_weighting_details 'w=1/[\s^2^(Fo^2^)+(0.0829P)^2^] where P=(Fo^2^+2Fc^2^)/3'
_refine_ls_weighting_scheme calc
_refine_ls_wR_factor_gt 0.1990
_refine_ls_wR_factor_ref 0.2059
_reflns_Friedel_coverage 0.610
_reflns_Friedel_fraction_full 0.704
_reflns_Friedel_fraction_max 0.704
_reflns_number_gt 6367
_reflns_number_total 7256
_reflns_threshold_expression 'I > 2\s(I)'
_cod_data_source_file d0ra00990c2.cif
_cod_data_source_block exp_1776
_cod_depositor_comments 'Adding full bibliography for 7240246.cif.'
_cod_original_cell_volume 2387.3(6)
_cod_database_code 7240246
_shelx_shelxl_version_number 2018/3
_shelx_space_group_comment
;
The symmetry employed for this shelxl refinement is uniquely defined
by the following loop, which should always be used as a source of
symmetry information in preference to the above space-group names.
They are only intended as comments.
;
_shelx_estimated_absorpt_t_max 0.995
_shelx_estimated_absorpt_t_min 0.994
_reflns_odcompleteness_completeness 99.92
_reflns_odcompleteness_iscentric 1
_reflns_odcompleteness_theta 26.32
_olex2_refinement_description
;
1. Fixed Uiso
 At 1.2 times of:
  All C(H) groups, All C(H,H) groups
 At 1.5 times of:
  All C(H,H,H) groups
2. Rigid bond restraints
 C1, C2
 with sigma for 1-2 distances of 0.01 and sigma for 1-3 distances of 0.01
 C23, C24
 with sigma for 1-2 distances of 0.01 and sigma for 1-3 distances of 0.01
 O2, C12
 with sigma for 1-2 distances of 0.01 and sigma for 1-3 distances of 0.01
 C16, C7
 with sigma for 1-2 distances of 0.01 and sigma for 1-3 distances of 0.01
 N1, C7, C11
 with sigma for 1-2 distances of 0.01 and sigma for 1-3 distances of 0.01
 C1, C8, C9, C10
 with sigma for 1-2 distances of 0.01 and sigma for 1-3 distances of 0.01
 C2, C3
 with sigma for 1-2 distances of 0.01 and sigma for 1-3 distances of 0.01
3. Uiso/Uaniso restraints and constraints
C1 \\sim C2: within 2A with sigma of 0.002 and sigma for terminal atoms of 0.004
C23 \\sim C24: within 2A with sigma of 0.002 and sigma for terminal atoms of
0.004
O2 \\sim C12: within 2A with sigma of 0.002 and sigma for terminal atoms of
0.004
C16 \\sim C17: within 2A with sigma of 0.002 and sigma for terminal atoms of
0.004
N1 \\sim C7 \\sim C11: within 2A with sigma of 0.002 and sigma for terminal
atoms of 0.004
C1 \\sim C8 \\sim C9 \\sim C10: within 2A with sigma of 0.002 and sigma for
terminal atoms of 0.004
C2 \\sim C3: within 2A with sigma of 0.002 and sigma for terminal atoms of 0.004
Uanis(C6) \\sim Ueq, Uanis(C0AA) \\sim Ueq: with sigma of 0.002 and sigma for
terminal atoms of 0.004
Uanis(C7) \\sim Ueq, Uanis(C23) \\sim Ueq: with sigma of 0.002 and sigma for
terminal atoms of 0.004
Uanis(C8) \\sim Ueq: with sigma of 0.002 and sigma for terminal atoms of 0.004
Uanis(C28) \\sim Ueq: with sigma of 0.002 and sigma for terminal atoms of 0.004
Uanis(C10) = Uanis(C11) = Uanis(C12) = Uanis(C13) = Uanis(C14)
Uanis(O1) = Uanis(C12)
Uanis(N1) = Uanis(C6)
Uanis(N2) = Uanis(C16)
Uanis(C1) = Uanis(C6)
Uanis(C3) = Uanis(C4)
Uanis(C9) = Uanis(C25)
Uanis(C17) = Uanis(C18) = Uanis(C19) = Uanis(C20)
Uanis(N2) = Uanis(C22)
Uanis(O2) = Uanis(C23)
Uanis(C4) = Uanis(C5)
Uanis(C7) = Uanis(C11)
Uanis(C9) = Uanis(C10)
Uanis(O2) = Uanis(C12)
Uanis(O4) = Uanis(C25)
Uanis(C5) = Uanis(C6)
Uanis(C13) = Uanis(C17)
Uanis(C26) = Uanis(C27)
4.a Secondary CH2 refined with riding coordinates:
 C10(H10A,H10B), C26(H26A,H26B), C23(H23A,H23B)
4.b Aromatic/amide H refined with riding coordinates:
 C18(H18), C14(H14), C20(H20), C5(H5), C19(H19), C2(H2), C21(H21), C3(H3),
 C4(H4)
4.c Idealised Me refined as rotating group:
 C28(H28A,H28B,H28C), C22(H22A,H22B,H22C), C0AA(H0AA,H0AB,H0AC), C27(H27A,H27B,
 H27C), C24(H24A,H24B,H24C)
;
_olex2_submission_special_instructions 'No special instructions were received'
_oxdiff_exptl_absorpt_empirical_details
;
Empirical correction (ABSPACK) includes:
- Absorption correction using spherical harmonics
- Frame scaling
;
_oxdiff_exptl_absorpt_empirical_full_max 1.920
_oxdiff_exptl_absorpt_empirical_full_min 0.625

loop_
_space_group_symop_operation_xyz
'x, y, z'
'-x, y+1/2, -z'

loop_
_atom_site_label
_atom_site_type_symbol
_atom_site_fract_x
_atom_site_fract_y
_atom_site_fract_z
_atom_site_U_iso_or_equiv
_atom_site_adp_type
_atom_site_occupancy
_atom_site_site_symmetry_order
_atom_site_calc_flag
_atom_site_refinement_flags_posn
_atom_site_refinement_flags_adp
_atom_site_refinement_flags_occupancy
_atom_site_disorder_assembly
_atom_site_disorder_group
O4 O 0.8804(2) 0.1679(4) 0.8242(2) 0.0399(3) Uani 1 1 d . . . . .
O1 O 0.7511(2) 0.7250(5) 0.7942(2) 0.0399(3) Uani 1 1 d . . . . .
O3 O 0.8456(2) 0.3883(5) 0.7663(2) 0.0552(11) Uani 1 1 d . . . . .
O2 O 0.8342(2) 0.6286(4) 0.8972(2) 0.0399(3) Uani 1 1 d . U . . .
N1 N 0.7530(3) 0.4201(6) 1.0135(3) 0.0455(5) Uani 1 1 d . U . . .
C8 C 0.7520(3) 0.2714(7) 0.9102(3) 0.0369(8) Uani 1 1 d . U . . .
N2 N 0.5208(3) 0.7825(6) 0.8747(3) 0.0473(7) Uani 1 1 d . . . . .
C7 C 0.7346(3) 0.4126(7) 0.9328(3) 0.0399(3) Uani 1 1 d . U . . .
C13 C 0.6216(3) 0.6012(7) 0.8730(3) 0.0399(3) Uani 1 1 d . . . . .
C18 C 0.5282(3) 0.3794(7) 0.9092(3) 0.0399(3) Uani 1 1 d . . . . .
H18 H 0.566177 0.301124 0.907070 0.048 Uiso 1 1 calc R . . . .
C6 C 0.7826(3) 0.2791(7) 1.0427(3) 0.0455(5) Uani 1 1 d . U . . .
C16 C 0.4882(3) 0.6469(7) 0.8922(3) 0.0473(7) Uani 1 1 d . U . . .
C17 C 0.5479(3) 0.5275(7) 0.8925(3) 0.0399(3) Uani 1 1 d . U . . .
C1 C 0.7802(3) 0.1834(7) 0.9778(3) 0.0455(5) Uani 1 1 d . U . . .
C14 C 0.6057(3) 0.7546(7) 0.8666(3) 0.0399(3) Uani 1 1 d . . . . .
H14 H 0.643830 0.828234 0.858407 0.048 Uiso 1 1 calc R . . . .
C12 C 0.7685(3) 0.6398(7) 0.8528(3) 0.0399(3) Uani 1 1 d . U . . .
C11 C 0.7022(3) 0.5244(7) 0.8648(3) 0.0399(3) Uani 1 1 d . U . . .
C10 C 0.6823(3) 0.4002(7) 0.7927(3) 0.0399(3) Uani 1 1 d . U . . .
H10A H 0.623028 0.369795 0.781095 0.048 Uiso 1 1 calc R . . . .
H10B H 0.694125 0.442878 0.744553 0.048 Uiso 1 1 calc R . . . .
C25 C 0.8244(3) 0.2810(7) 0.7979(3) 0.0399(3) Uani 1 1 d . . . . .
C9 C 0.7412(3) 0.2611(7) 0.8214(3) 0.0399(3) Uani 1 1 d . U . . .
C20 C 0.3923(3) 0.4737(7) 0.9257(3) 0.0399(3) Uani 1 1 d . . . . .
H20 H 0.339576 0.455828 0.936553 0.048 Uiso 1 1 calc R . . . .
C26 C 0.9629(3) 0.1836(8) 0.8069(4) 0.0561(13) Uani 1 1 d . . . . .
H26A H 0.990599 0.275532 0.830956 0.067 Uiso 1 1 calc R . . . .
H26B H 0.957214 0.188744 0.749614 0.067 Uiso 1 1 calc R . . . .
C5 C 0.8087(3) 0.2304(7) 1.1263(3) 0.0455(5) Uani 1 1 d . . . . .
H5 H 0.800877 0.292537 1.167592 0.055 Uiso 1 1 calc R . . . .
C28 C 0.6941(3) 0.1084(6) 0.7795(3) 0.0369(12) Uani 1 1 d . U . . .
H28A H 0.720764 0.020838 0.807920 0.055 Uiso 1 1 calc GR . . . .
H28B H 0.698744 0.103619 0.725018 0.055 Uiso 1 1 calc GR . . . .
H28C H 0.635157 0.110856 0.780769 0.055 Uiso 1 1 calc GR . . . .
C22 C 0.4796(3) 0.9314(7) 0.8715(3) 0.0473(7) Uani 1 1 d . . . . .
H22A H 0.428421 0.931705 0.829591 0.071 Uiso 1 1 calc GR . . . .
H22B H 0.517584 1.008267 0.861144 0.071 Uiso 1 1 calc GR . . . .
H22C H 0.465820 0.951595 0.921701 0.071 Uiso 1 1 calc GR . . . .
C19 C 0.4496(3) 0.3483(7) 0.9295(3) 0.0399(3) Uani 1 1 d . . . . .
H19 H 0.436096 0.251798 0.944394 0.048 Uiso 1 1 calc R . . . .
C0AA C 0.7358(4) 0.5530(7) 1.0614(3) 0.0462(14) Uani 1 1 d . U . . .
H0AA H 0.767783 0.638950 1.050703 0.069 Uiso 1 1 calc GR . . . .
H0AB H 0.752510 0.528638 1.117247 0.069 Uiso 1 1 calc GR . . . .
H0AC H 0.676178 0.576504 1.046902 0.069 Uiso 1 1 calc GR . . . .
C2 C 0.8085(3) 0.0281(7) 0.9868(3) 0.0476(9) Uani 1 1 d . U . . .
H2 H 0.806072 -0.037172 0.943941 0.057 Uiso 1 1 calc R . . . .
C27 C 1.0183(3) 0.0363(8) 0.8438(4) 0.0561(13) Uani 1 1 d . . . . .
H27A H 1.020074 -0.033856 0.801663 0.084 Uiso 1 1 calc GR . . . .
H27B H 0.992389 -0.011718 0.882116 0.084 Uiso 1 1 calc GR . . . .
H27C H 1.075090 0.067101 0.869601 0.084 Uiso 1 1 calc GR . . . .
C21 C 0.4106(3) 0.6127(7) 0.9077(3) 0.0478(15) Uani 1 1 d . . . . .
H21 H 0.370502 0.689128 0.905411 0.057 Uiso 1 1 calc R . . . .
C3 C 0.8413(3) -0.0164(8) 1.0697(3) 0.0455(5) Uani 1 1 d . U . . .
H3 H 0.860720 -0.115642 1.078787 0.055 Uiso 1 1 calc R . . . .
C4 C 0.8471(3) 0.0814(7) 1.1421(3) 0.0455(5) Uani 1 1 d . . . . .
H4 H 0.873425 0.048836 1.193345 0.055 Uiso 1 1 calc R . . . .
C23 C 0.8992(3) 0.7326(7) 0.8799(3) 0.0399(3) Uani 1 1 d . U . . .
H23A H 0.876800 0.834441 0.869133 0.048 Uiso 1 1 calc R . . . .
H23B H 0.919822 0.697324 0.834639 0.048 Uiso 1 1 calc R . . . .
C24 C 0.9745(4) 0.7272(9) 0.9622(3) 0.0602(15) Uani 1 1 d . U . . .
H24A H 1.026307 0.691603 0.950473 0.090 Uiso 1 1 calc GR . . . .
H24B H 0.958215 0.659663 0.999663 0.090 Uiso 1 1 calc GR . . . .
H24C H 0.983347 0.827028 0.984884 0.090 Uiso 1 1 calc GR . . . .

loop_
_atom_site_aniso_label
_atom_site_aniso_U_11
_atom_site_aniso_U_22
_atom_site_aniso_U_33
_atom_site_aniso_U_23
_atom_site_aniso_U_13
_atom_site_aniso_U_12
O4 0.0300(5) 0.0523(6) 0.0400(6) 0.0072(5) 0.0135(4) 0.0020(5)
O1 0.0300(5) 0.0523(6) 0.0400(6) 0.0072(5) 0.0135(4) 0.0020(5)
O3 0.039(2) 0.057(3) 0.079(3) 0.009(2) 0.032(2) -0.005(2)
O2 0.0300(5) 0.0523(6) 0.0400(6) 0.0072(5) 0.0135(4) 0.0020(5)
N1 0.0388(9) 0.0547(11) 0.0431(9) 0.0088(9) 0.0097(8) -0.0025(9)
C8 0.0313(13) 0.0463(15) 0.0351(14) 0.0049(13) 0.0121(12) -0.0011(13)
N2 0.0370(14) 0.0582(17) 0.0492(15) 0.0087(14) 0.0155(12) 0.0074(12)
C7 0.0300(5) 0.0523(6) 0.0400(6) 0.0072(5) 0.0135(4) 0.0020(5)
C13 0.0300(5) 0.0523(6) 0.0400(6) 0.0072(5) 0.0135(4) 0.0020(5)
C18 0.0300(5) 0.0523(6) 0.0400(6) 0.0072(5) 0.0135(4) 0.0020(5)
C6 0.0388(9) 0.0547(11) 0.0431(9) 0.0088(9) 0.0097(8) -0.0025(9)
C16 0.0370(14) 0.0582(17) 0.0492(15) 0.0087(14) 0.0155(12) 0.0074(12)
C17 0.0300(5) 0.0523(6) 0.0400(6) 0.0072(5) 0.0135(4) 0.0020(5)
C1 0.0388(9) 0.0547(11) 0.0431(9) 0.0088(9) 0.0097(8) -0.0025(9)
C14 0.0300(5) 0.0523(6) 0.0400(6) 0.0072(5) 0.0135(4) 0.0020(5)
C12 0.0300(5) 0.0523(6) 0.0400(6) 0.0072(5) 0.0135(4) 0.0020(5)
C11 0.0300(5) 0.0523(6) 0.0400(6) 0.0072(5) 0.0135(4) 0.0020(5)
C10 0.0300(5) 0.0523(6) 0.0400(6) 0.0072(5) 0.0135(4) 0.0020(5)
C25 0.0300(5) 0.0523(6) 0.0400(6) 0.0072(5) 0.0135(4) 0.0020(5)
C9 0.0300(5) 0.0523(6) 0.0400(6) 0.0072(5) 0.0135(4) 0.0020(5)
C20 0.0300(5) 0.0523(6) 0.0400(6) 0.0072(5) 0.0135(4) 0.0020(5)
C26 0.0229(19) 0.091(4) 0.053(3) -0.003(3) 0.0075(18) -0.011(2)
C5 0.0388(9) 0.0547(11) 0.0431(9) 0.0088(9) 0.0097(8) -0.0025(9)
C28 0.028(2) 0.040(3) 0.036(2) -0.006(2) -0.004(2) 0.013(2)
C22 0.0370(14) 0.0582(17) 0.0492(15) 0.0087(14) 0.0155(12) 0.0074(12)
C19 0.0300(5) 0.0523(6) 0.0400(6) 0.0072(5) 0.0135(4) 0.0020(5)
C0AA 0.045(3) 0.053(3) 0.036(3) -0.010(3) 0.001(2) 0.002(3)
C2 0.0385(17) 0.0562(18) 0.0453(17) 0.0099(17) 0.0046(16) -0.0035(17)
C27 0.0229(19) 0.091(4) 0.053(3) -0.003(3) 0.0075(18) -0.011(2)
C21 0.018(2) 0.060(4) 0.069(4) -0.012(3) 0.019(3) 0.000(3)
C3 0.0388(9) 0.0547(11) 0.0431(9) 0.0088(9) 0.0097(8) -0.0025(9)
C4 0.0388(9) 0.0547(11) 0.0431(9) 0.0088(9) 0.0097(8) -0.0025(9)
C23 0.0300(5) 0.0523(6) 0.0400(6) 0.0072(5) 0.0135(4) 0.0020(5)
C24 0.050(3) 0.076(3) 0.055(3) 0.009(3) 0.012(2) -0.012(3)

loop_
_atom_type_symbol
_atom_type_description
_atom_type_scat_dispersion_real
_atom_type_scat_dispersion_imag
_atom_type_scat_source
C C 0.0033 0.0016 'International Tables Vol C Tables 4.2.6.8 and 6.1.1.4'
H H 0.0000 0.0000 'International Tables Vol C Tables 4.2.6.8 and 6.1.1.4'
N N 0.0061 0.0033 'International Tables Vol C Tables 4.2.6.8 and 6.1.1.4'
O O 0.0106 0.0060 'International Tables Vol C Tables 4.2.6.8 and 6.1.1.4'

loop_
_geom_angle_atom_site_label_1
_geom_angle_atom_site_label_2
_geom_angle_atom_site_label_3
_geom_angle
_geom_angle_site_symmetry_1
_geom_angle_site_symmetry_3
_geom_angle_publ_flag
C25 O4 C26 116.0(4) . . ?
C12 O2 C23 113.6(4) . . ?
C7 N1 C6 107.6(5) . . ?
C7 N1 C0AA 125.5(5) . . ?
C6 N1 C0AA 126.6(5) . . ?
C7 C8 C1 108.8(5) . . ?
C7 C8 C9 111.6(5) . . ?
C1 C8 C9 139.4(6) . . ?
C16 N2 C14 107.4(5) . . ?
C16 N2 C22 126.5(4) . . ?
C14 N2 C22 126.0(5) . . ?
N1 C7 C11 135.2(5) . . ?
C8 C7 N1 109.4(5) . . ?
C8 C7 C11 115.4(5) . . ?
C17 C13 C11 126.4(5) . . ?
C14 C13 C17 107.9(4) . . ?
C14 C13 C11 125.7(5) . . ?
C17 C18 H18 120.2 . . ?
C17 C18 C19 119.5(5) . . ?
C19 C18 H18 120.2 . . ?
N1 C6 C1 108.1(5) . . ?
N1 C6 C5 127.9(6) . . ?
C1 C6 C5 123.9(6) . . ?
N2 C16 C17 110.5(4) . . ?
C21 C16 N2 130.6(6) . . ?
C21 C16 C17 119.0(6) . . ?
C18 C17 C13 134.6(5) . . ?
C18 C17 C16 120.4(5) . . ?
C16 C17 C13 105.0(5) . . ?
C8 C1 C2 131.0(5) . . ?
C6 C1 C8 106.1(5) . . ?
C6 C1 C2 122.8(5) . . ?
N2 C14 H14 125.5 . . ?
C13 C14 N2 109.0(5) . . ?
C13 C14 H14 125.5 . . ?
O1 C12 C11 119.0(5) . . ?
O2 C12 O1 125.9(5) . . ?
O2 C12 C11 114.7(5) . . ?
C7 C11 C10 96.9(4) . . ?
C13 C11 C7 111.4(4) . . ?
C13 C11 C12 111.5(5) . . ?
C13 C11 C10 110.9(4) . . ?
C12 C11 C7 114.2(4) . . ?
C12 C11 C10 111.2(4) . . ?
C11 C10 H10A 110.3 . . ?
C11 C10 H10B 110.3 . . ?
H10A C10 H10B 108.6 . . ?
C9 C10 C11 107.0(4) . . ?
C9 C10 H10A 110.3 . . ?
C9 C10 H10B 110.3 . . ?
O4 C25 C9 113.2(5) . . ?
O3 C25 O4 120.0(4) . . ?
O3 C25 C9 126.4(5) . . ?
C8 C9 C10 100.9(4) . . ?
C8 C9 C25 111.9(4) . . ?
C8 C9 C28 115.5(4) . . ?
C10 C9 C28 108.9(4) . . ?
C25 C9 C10 109.9(5) . . ?
C25 C9 C28 109.3(4) . . ?
C19 C20 H20 118.3 . . ?
C21 C20 H20 118.3 . . ?
C21 C20 C19 123.4(5) . . ?
O4 C26 H26A 110.3 . . ?
O4 C26 H26B 110.3 . . ?
O4 C26 C27 107.1(5) . . ?
H26A C26 H26B 108.6 . . ?
C27 C26 H26A 110.3 . . ?
C27 C26 H26B 110.3 . . ?
C6 C5 H5 121.3 . . ?
C4 C5 C6 117.3(5) . . ?
C4 C5 H5 121.3 . . ?
C9 C28 H28A 109.5 . . ?
C9 C28 H28B 109.5 . . ?
C9 C28 H28C 109.5 . . ?
H28A C28 H28B 109.5 . . ?
H28A C28 H28C 109.5 . . ?
H28B C28 H28C 109.5 . . ?
N2 C22 H22A 109.5 . . ?
N2 C22 H22B 109.5 . . ?
N2 C22 H22C 109.5 . . ?
H22A C22 H22B 109.5 . . ?
H22A C22 H22C 109.5 . . ?
H22B C22 H22C 109.5 . . ?
C18 C19 C20 116.5(5) . . ?
C18 C19 H19 121.8 . . ?
C20 C19 H19 121.8 . . ?
N1 C0AA H0AA 109.5 . . ?
N1 C0AA H0AB 109.5 . . ?
N1 C0AA H0AC 109.5 . . ?
H0AA C0AA H0AB 109.5 . . ?
H0AA C0AA H0AC 109.5 . . ?
H0AB C0AA H0AC 109.5 . . ?
C1 C2 H2 123.4 . . ?
C1 C2 C3 113.2(6) . . ?
C3 C2 H2 123.4 . . ?
C26 C27 H27A 109.5 . . ?
C26 C27 H27B 109.5 . . ?
C26 C27 H27C 109.5 . . ?
H27A C27 H27B 109.5 . . ?
H27A C27 H27C 109.5 . . ?
H27B C27 H27C 109.5 . . ?
C16 C21 H21 119.5 . . ?
C20 C21 C16 121.1(6) . . ?
C20 C21 H21 119.5 . . ?
C2 C3 H3 116.7 . . ?
C2 C3 C4 126.6(6) . . ?
C4 C3 H3 116.7 . . ?
C5 C4 C3 115.2(5) . . ?
C5 C4 H4 122.4 . . ?
C3 C4 H4 122.4 . . ?
O2 C23 H23A 111.1 . . ?
O2 C23 H23B 111.1 . . ?
O2 C23 C24 103.1(4) . . ?
H23A C23 H23B 109.1 . . ?
C24 C23 H23A 111.1 . . ?
C24 C23 H23B 111.1 . . ?
C23 C24 H24A 109.5 . . ?
C23 C24 H24B 109.5 . . ?
C23 C24 H24C 109.5 . . ?
H24A C24 H24B 109.5 . . ?
H24A C24 H24C 109.5 . . ?
H24B C24 H24C 109.5 . . ?

loop_
_geom_bond_atom_site_label_1
_geom_bond_atom_site_label_2
_geom_bond_distance
_geom_bond_site_symmetry_2
_geom_bond_publ_flag
O4 C25 1.351(6) . ?
O4 C26 1.442(6) . ?
O1 C12 1.235(6) . ?
O3 C25 1.182(7) . ?
O2 C12 1.155(6) . ?
O2 C23 1.479(6) . ?
N1 C7 1.352(6) . ?
N1 C6 1.384(8) . ?
N1 C0AA 1.496(7) . ?
C8 C7 1.354(8) . ?
C8 C1 1.384(7) . ?
C8 C9 1.500(7) . ?
N2 C16 1.369(7) . ?
N2 C14 1.434(6) . ?
N2 C22 1.467(7) . ?
C7 C11 1.526(7) . ?
C13 C17 1.465(7) . ?
C13 C14 1.376(8) . ?
C13 C11 1.506(7) . ?
C18 H18 0.9300 . ?
C18 C17 1.391(8) . ?
C18 C19 1.424(6) . ?
C6 C1 1.394(8) . ?
C6 C5 1.465(7) . ?
C16 C17 1.427(8) . ?
C16 C21 1.378(7) . ?
C1 C2 1.441(9) . ?
C14 H14 0.9300 . ?
C12 C11 1.528(7) . ?
C11 C10 1.630(8) . ?
C10 H10A 0.9700 . ?
C10 H10B 0.9700 . ?
C10 C9 1.559(8) . ?
C25 C9 1.506(6) . ?
C9 C28 1.628(8) . ?
C20 H20 0.9300 . ?
C20 C19 1.434(8) . ?
C20 C21 1.315(8) . ?
C26 H26A 0.9700 . ?
C26 H26B 0.9700 . ?
C26 C27 1.619(9) . ?
C5 H5 0.9300 . ?
C5 C4 1.452(8) . ?
C28 H28A 0.9600 . ?
C28 H28B 0.9600 . ?
C28 H28C 0.9600 . ?
C22 H22A 0.9600 . ?
C22 H22B 0.9600 . ?
C22 H22C 0.9600 . ?
C19 H19 0.9300 . ?
C0AA H0AA 0.9600 . ?
C0AA H0AB 0.9600 . ?
C0AA H0AC 0.9600 . ?
C2 H2 0.9300 . ?
C2 C3 1.453(7) . ?
C27 H27A 0.9600 . ?
C27 H27B 0.9600 . ?
C27 H27C 0.9600 . ?
C21 H21 0.9300 . ?
C3 H3 0.9300 . ?
C3 C4 1.501(8) . ?
C4 H4 0.9300 . ?
C23 H23A 0.9700 . ?
C23 H23B 0.9700 . ?
C23 C24 1.635(8) . ?
C24 H24A 0.9600 . ?
C24 H24B 0.9600 . ?
C24 H24C 0.9600 . ?

loop_
_smtbx_masks_void_nr
_smtbx_masks_void_average_x
_smtbx_masks_void_average_y
_smtbx_masks_void_average_z
_smtbx_masks_void_volume
_smtbx_masks_void_count_electrons
_smtbx_masks_void_content
1 -0.759 -0.554 0.500 1312.5 280.2 ?
